data_4106521
loop_
_publ_author_name
'Yuji Fujiwara'
'Gregory C. Fu'

_publ_section_title
;
 Application of a New Chiral Phosphepine to the Catalytic Asymmetric
 Synthesis of Highly Functionalized Cyclopentenes That Bear an Array of
 Heteroatom-Substituted Quaternary Stereocenters
;
_journal_name_full 'Journal of the American Chemical Society'
_journal_page_first 12293
_journal_page_last 12297
_journal_paper_doi 10.1021/ja2049012
_journal_volume 133
_journal_year 2011
_chemical_absolute_configuration ad
_chemical_formula_sum 'C34 H51 N O7'
_chemical_formula_weight 585.76
_chemical_name_systematic
; 
 ? 
;
_space_group_IT_number 4
_symmetry_cell_setting monoclinic
_symmetry_space_group_name_Hall 'P 2yb'
_symmetry_space_group_name_H-M 'P 1 21 1'
_atom_sites_solution_hydrogens geom
_atom_sites_solution_primary direct
_atom_sites_solution_secondary difmap
_audit_creation_method SHELXL-97
_cell_angle_alpha 90.00
_cell_angle_beta 94.524(2)
_cell_angle_gamma 90.00
_cell_formula_units_Z 2
_cell_length_a 9.5202(3)
_cell_length_b 10.1753(3)
_cell_length_c 16.8674(5)
_cell_measurement_reflns_used 9195
_cell_measurement_temperature 100(2)
_cell_measurement_theta_max 69.19
_cell_measurement_theta_min 4.35
_cell_volume 1628.87(9)
_computing_cell_refinement 'SAINT 7.46A (Bruker-AXS, 2010)'
_computing_data_collection 'APEX2 v2010.7.0 (Bruker-AXS, 2010)'
_computing_data_reduction 'SAINT 7.46A (Bruker-AXS, 2010)'
_computing_molecular_graphics 'Bruker SHELXTL'
_computing_publication_material 'Bruker SHELXTL'
_computing_structure_refinement 'SHELXL-97 (Sheldrick, 2008)'
_computing_structure_solution 'SHELXS-97 (Sheldrick, 2008)'
_diffrn_ambient_temperature 100(2)
_diffrn_detector_area_resol_mean 8.3
_diffrn_measured_fraction_theta_full 0.994
_diffrn_measured_fraction_theta_max 0.994
_diffrn_measurement_device_type 'Bruker Smart APEX2 CCD'
_diffrn_measurement_method '\f and \w scans'
_diffrn_radiation_monochromator graphite
_diffrn_radiation_source 'fine-focus sealed tube'
_diffrn_radiation_type CuK\a
_diffrn_radiation_wavelength 1.54178
_diffrn_reflns_av_R_equivalents 0.0428
_diffrn_reflns_av_sigmaI/netI 0.0289
_diffrn_reflns_limit_h_max 9
_diffrn_reflns_limit_h_min -11
_diffrn_reflns_limit_k_max 12
_diffrn_reflns_limit_k_min -12
_diffrn_reflns_limit_l_max 20
_diffrn_reflns_limit_l_min -20
_diffrn_reflns_number 32466
_diffrn_reflns_theta_full 69.22
_diffrn_reflns_theta_max 69.22
_diffrn_reflns_theta_min 2.63
_exptl_absorpt_coefficient_mu 0.662
_exptl_absorpt_correction_T_max 0.9551
_exptl_absorpt_correction_T_min 0.7549
_exptl_absorpt_correction_type multi-scan
_exptl_absorpt_process_details 'SADABS (Sheldrick, 2009)'
_exptl_crystal_colour colourless
_exptl_crystal_density_diffrn 1.194
_exptl_crystal_description plate
_exptl_crystal_F_000 636
_exptl_crystal_size_max 0.45
_exptl_crystal_size_mid 0.15
_exptl_crystal_size_min 0.07
_refine_diff_density_max 0.239
_refine_diff_density_min -0.186
_refine_diff_density_rms 0.035
_refine_ls_abs_structure_details 'Flack H D (1983), Acta Cryst. A39, 876-881'
_refine_ls_abs_structure_Flack -0.1(2)
_refine_ls_extinction_method none
_refine_ls_goodness_of_fit_ref 1.029
_refine_ls_hydrogen_treatment mixed
_refine_ls_matrix_type full
_refine_ls_number_parameters 549
_refine_ls_number_reflns 5887
_refine_ls_number_restraints 714
_refine_ls_restrained_S_all 1.028
_refine_ls_R_factor_all 0.0555
_refine_ls_R_factor_gt 0.0511
_refine_ls_shift/su_max 0.000
_refine_ls_shift/su_mean 0.000
_refine_ls_structure_factor_coef Fsqd
_refine_ls_weighting_details 'calc w=1/[\s^2^(Fo^2^)+(0.0822P)^2^+0.4825P] where P=(Fo^2^+2Fc^2^)/3'
_refine_ls_weighting_scheme calc
_refine_ls_wR_factor_gt 0.1396
_refine_ls_wR_factor_ref 0.1448
_reflns_number_gt 5415
_reflns_number_total 5887
_reflns_threshold_expression >2sigma(I)
_cod_data_source_file ja2049012_si_006.cif
_cod_data_source_block d11026
_cod_database_code 4106521

loop_
_symmetry_equiv_pos_as_xyz
'x, y, z'
'-x, y+1/2, -z'

loop_
_atom_site_label
_atom_site_type_symbol
_atom_site_fract_x
_atom_site_fract_y
_atom_site_fract_z
_atom_site_U_iso_or_equiv
_atom_site_adp_type
_atom_site_occupancy
_atom_site_symmetry_multiplicity
_atom_site_calc_flag
_atom_site_refinement_flags
_atom_site_disorder_assembly
_atom_site_disorder_group
C1 C 0.3930(3) 0.0734(3) 0.25695(15) 0.0469(6) Uani 1 1 d . A .
C6 C 0.5454(3) 0.1181(3) 0.26802(15) 0.0479(6) Uani 1 1 d . . .
O1 O 0.6232(2) 0.0951(2) 0.32597(12) 0.0608(5) Uani 1 1 d . . .
O2 O 0.5785(2) 0.1912(2) 0.20719(11) 0.0591(5) Uani 1 1 d . . .
C7 C 0.7175(4) 0.2508(4) 0.2129(2) 0.0751(10) Uani 1 1 d . . .
H7A H 0.7449 0.2716 0.1589 0.090 Uiso 1 1 calc R . .
H7B H 0.7871 0.1878 0.2376 0.090 Uiso 1 1 calc R . .
C8 C 0.7191(5) 0.3740(4) 0.2616(3) 0.0905(13) Uani 1 1 d . . .
H8A H 0.6412 0.4310 0.2417 0.136 Uiso 1 1 calc R . .
H8B H 0.8088 0.4200 0.2576 0.136 Uiso 1 1 calc R . .
H8C H 0.7085 0.3515 0.3173 0.136 Uiso 1 1 calc R . .
O3 O 0.37536(17) -0.03352(17) 0.31161(11) 0.0472(4) Uani 1 1 d . . .
O4 O 0.5259(2) -0.1581(2) 0.24690(12) 0.0621(5) Uani 1 1 d . . .
C10 C 0.4555(3) -0.1418(3) 0.30239(17) 0.0487(6) Uani 1 1 d . . .
C11 C 0.4442(3) -0.2375(3) 0.36770(16) 0.0467(5) Uani 1 1 d . . .
C12 C 0.3611(3) -0.2158(2) 0.43069(16) 0.0491(6) Uani 1 1 d . . .
H12 H 0.3056 -0.1383 0.4318 0.059 Uiso 1 1 calc R . .
C13 C 0.3589(3) -0.3062(3) 0.49139(18) 0.0553(6) Uani 1 1 d . . .
H13 H 0.3027 -0.2905 0.5345 0.066 Uiso 1 1 calc R . .
C14 C 0.4385(3) -0.4201(3) 0.48976(18) 0.0597(7) Uani 1 1 d . . .
H14 H 0.4377 -0.4820 0.5319 0.072 Uiso 1 1 calc R . .
C15 C 0.5190(3) -0.4430(3) 0.42660(19) 0.0621(7) Uani 1 1 d . . .
H15 H 0.5724 -0.5217 0.4250 0.074 Uiso 1 1 calc R . .
C16 C 0.5227(3) -0.3527(3) 0.36581(18) 0.0553(6) Uani 1 1 d . . .
H16 H 0.5787 -0.3691 0.3227 0.066 Uiso 1 1 calc R . .
C2 C 0.2936(3) 0.1887(3) 0.28187(15) 0.0469(6) Uani 1 1 d . A .
H2 H 0.3481 0.2724 0.2797 0.056 Uiso 1 1 calc R . .
C17 C 0.2432(3) 0.1776(3) 0.36524(17) 0.0577(7) Uani 1 1 d . . .
H17A H 0.1655 0.1129 0.3643 0.069 Uiso 0.616(7) 1 calc PR A 1
H17B H 0.3215 0.1437 0.4017 0.069 Uiso 0.616(7) 1 calc PR A 1
H17C H 0.3249 0.1920 0.4043 0.069 Uiso 0.384(7) 1 calc PR A 2
H17D H 0.2093 0.0868 0.3727 0.069 Uiso 0.384(7) 1 calc PR A 2
C18 C 0.1929(7) 0.3055(5) 0.3975(3) 0.0516(12) Uani 0.616(7) 1 d PDU A 1
H18 H 0.2656 0.3748 0.3909 0.062 Uiso 0.616(7) 1 calc PR A 1
C19 C 0.1644(7) 0.2959(5) 0.4858(3) 0.0577(13) Uani 0.616(7) 1 d PDU A 1
H19A H 0.1210 0.2102 0.4971 0.069 Uiso 0.616(7) 1 calc PR A 1
H19B H 0.2532 0.3050 0.5201 0.069 Uiso 0.616(7) 1 calc PR A 1
C20 C 0.0645(8) 0.4074(8) 0.5007(4) 0.0666(17) Uani 0.616(7) 1 d PDU A 1
H20A H -0.0126 0.3763 0.5320 0.080 Uiso 0.616(7) 1 calc PR A 1
H20B H 0.1153 0.4793 0.5303 0.080 Uiso 0.616(7) 1 calc PR A 1
C21 C 0.0071(11) 0.4541(9) 0.4206(4) 0.091(3) Uani 0.616(7) 1 d PDU A 1
H21A H 0.0453 0.5419 0.4091 0.109 Uiso 0.616(7) 1 calc PR A 1
H21B H -0.0970 0.4599 0.4182 0.109 Uiso 0.616(7) 1 calc PR A 1
C22 C 0.0532(6) 0.3527(6) 0.3610(3) 0.0626(15) Uani 0.616(7) 1 d PDU A 1
H22A H -0.0152 0.2794 0.3547 0.075 Uiso 0.616(7) 1 calc PR A 1
H22B H 0.0629 0.3934 0.3084 0.075 Uiso 0.616(7) 1 calc PR A 1
C18A C 0.1182(10) 0.2796(8) 0.3852(5) 0.0527(19) Uani 0.384(7) 1 d PDU A 2
H18A H 0.0332 0.2616 0.3481 0.063 Uiso 0.384(7) 1 calc PR A 2
C19A C 0.0752(15) 0.2744(11) 0.4708(6) 0.085(3) Uani 0.384(7) 1 d PDU A 2
H19C H 0.0067 0.2028 0.4774 0.102 Uiso 0.384(7) 1 calc PR A 2
H19D H 0.1584 0.2610 0.5090 0.102 Uiso 0.384(7) 1 calc PR A 2
C20A C 0.0090(17) 0.4074(13) 0.4825(7) 0.082(3) Uani 0.384(7) 1 d PDU A 2
H20C H -0.0951 0.4003 0.4764 0.098 Uiso 0.384(7) 1 calc PR A 2
H20D H 0.0372 0.4412 0.5364 0.098 Uiso 0.384(7) 1 calc PR A 2
C21A C 0.0594(13) 0.4979(10) 0.4209(8) 0.068(3) Uani 0.384(7) 1 d PDU A 2
H21C H 0.1078 0.5750 0.4463 0.082 Uiso 0.384(7) 1 calc PR A 2
H21D H -0.0207 0.5292 0.3848 0.082 Uiso 0.384(7) 1 calc PR A 2
C22A C 0.1615(10) 0.4176(8) 0.3750(5) 0.066(2) Uani 0.384(7) 1 d PDU A 2
H22C H 0.1539 0.4423 0.3180 0.079 Uiso 0.384(7) 1 calc PR A 2
H22D H 0.2599 0.4313 0.3970 0.079 Uiso 0.384(7) 1 calc PR A 2
C3 C 0.1812(3) 0.1909(3) 0.21417(15) 0.0485(6) Uani 1 1 d . . .
H3 H 0.0997 0.2449 0.2139 0.058 Uiso 1 1 calc R A .
C4 C 0.2056(3) 0.1113(2) 0.15509(15) 0.0448(5) Uani 1 1 d . A .
C23 C 0.1178(3) 0.0931(2) 0.07821(15) 0.0470(5) Uani 1 1 d . . .
O5 O 0.1537(2) 0.00092(18) 0.03517(11) 0.0525(4) Uani 1 1 d . A .
O6 O 0.0140(2) 0.1676(2) 0.06222(12) 0.0653(6) Uani 1 1 d . A .
C5 C 0.3387(3) 0.0365(3) 0.17123(17) 0.0556(7) Uani 1 1 d . . .
H5A H 0.4082 0.0616 0.1332 0.067 Uiso 1 1 calc R A .
H5B H 0.3211 -0.0592 0.1667 0.067 Uiso 1 1 calc R . .
N1 N 0.9018(2) 0.1361(3) 0.90713(14) 0.0524(5) Uani 1 1 d D . .
H1A H 0.937(3) 0.063(2) 0.8926(19) 0.063 Uiso 1 1 d D . .
H1B H 0.933(3) 0.146(3) 0.9578(12) 0.063 Uiso 1 1 d D . .
C31 C 0.9492(3) 0.2414(3) 0.85389(16) 0.0501(6) Uani 1 1 d D B .
H31 H 0.8933 0.3225 0.8628 0.060 Uiso 1 1 calc R . .
C32 C 1.1045(3) 0.2721(4) 0.87500(18) 0.0639(8) Uani 1 1 d D . .
H32A H 1.1177 0.3013 0.9311 0.077 Uiso 1 1 calc R B .
H32B H 1.1611 0.1915 0.8694 0.077 Uiso 1 1 calc R . .
C33 C 1.1554(3) 0.3784(4) 0.8215(2) 0.0734(9) Uani 1 1 d D B .
H33A H 1.2575 0.3929 0.8344 0.088 Uiso 1 1 calc R . .
H33B H 1.1059 0.4616 0.8314 0.088 Uiso 1 1 calc R . .
C34 C 1.1295(3) 0.3418(4) 0.73439(19) 0.0653(8) Uani 1 1 d D . .
H34A H 1.1580 0.4157 0.7011 0.078 Uiso 1 1 calc R B .
H34B H 1.1878 0.2646 0.7230 0.078 Uiso 1 1 calc R . .
C35 C 0.9760(3) 0.3101(3) 0.7134(2) 0.0660(8) Uani 1 1 d D B .
H35A H 0.9634 0.2806 0.6573 0.079 Uiso 1 1 calc R . .
H35B H 0.9188 0.3905 0.7186 0.079 Uiso 1 1 calc R . .
C36 C 0.9242(3) 0.2029(3) 0.76736(16) 0.0562(7) Uani 1 1 d D . .
H36A H 0.8222 0.1880 0.7542 0.067 Uiso 1 1 calc R B .
H36B H 0.9743 0.1198 0.7581 0.067 Uiso 1 1 calc R . .
C41 C 0.7408(7) 0.1284(8) 0.9054(5) 0.0413(16) Uani 0.483(3) 1 d PDU B 1
H41 H 0.7013 0.1778 0.8574 0.050 Uiso 0.483(3) 1 calc PR B 1
C42 C 0.6809(5) 0.1889(5) 0.9771(3) 0.0387(10) Uani 0.483(3) 1 d PDU B 1
H42A H 0.7043 0.2837 0.9794 0.046 Uiso 0.483(3) 1 calc PR B 1
H42B H 0.7246 0.1470 1.0260 0.046 Uiso 0.483(3) 1 calc PR B 1
C43 C 0.5212(6) 0.1720(6) 0.9741(4) 0.0500(12) Uani 0.483(3) 1 d PDU B 1
H43A H 0.4873 0.2032 1.0248 0.060 Uiso 0.483(3) 1 calc PR B 1
H43B H 0.4768 0.2272 0.9308 0.060 Uiso 0.483(3) 1 calc PR B 1
C44 C 0.4761(10) 0.0313(10) 0.9606(6) 0.061(2) Uani 0.483(3) 1 d PDU B 1
H44A H 0.5052 -0.0212 1.0085 0.073 Uiso 0.483(3) 1 calc PR B 1
H44B H 0.3721 0.0273 0.9520 0.073 Uiso 0.483(3) 1 calc PR B 1
C45 C 0.5400(7) -0.0269(8) 0.8898(5) 0.0745(19) Uani 0.483(3) 1 d PDU B 1
H45A H 0.4992 0.0171 0.8409 0.089 Uiso 0.483(3) 1 calc PR B 1
H45B H 0.5149 -0.1213 0.8858 0.089 Uiso 0.483(3) 1 calc PR B 1
C46 C 0.6985(6) -0.0134(6) 0.8944(4) 0.0600(15) Uani 0.483(3) 1 d PDU B 1
H46A H 0.7409 -0.0660 0.9395 0.072 Uiso 0.483(3) 1 calc PR B 1
H46B H 0.7345 -0.0476 0.8449 0.072 Uiso 0.483(3) 1 calc PR B 1
C41A C 0.7516(10) 0.0764(10) 0.9036(8) 0.050(2) Uani 0.304(5) 1 d PDU B 2
H41A H 0.7207 0.0576 0.8467 0.059 Uiso 0.304(5) 1 calc PR B 2
C42A C 0.6588(10) 0.1846(11) 0.9324(9) 0.064(2) Uani 0.304(5) 1 d PDU B 2
H42C H 0.6640 0.2626 0.8976 0.076 Uiso 0.304(5) 1 calc PR B 2
H42D H 0.6930 0.2105 0.9871 0.076 Uiso 0.304(5) 1 calc PR B 2
C43A C 0.5062(11) 0.1379(13) 0.9314(11) 0.080(3) Uani 0.304(5) 1 d PDU B 2
H43C H 0.4686 0.1213 0.8759 0.096 Uiso 0.304(5) 1 calc PR B 2
H43D H 0.4479 0.2069 0.9540 0.096 Uiso 0.304(5) 1 calc PR B 2
C44A C 0.4986(17) 0.0104(15) 0.9808(11) 0.081(3) Uani 0.304(5) 1 d PDU B 2
H44C H 0.5374 0.0259 1.0362 0.098 Uiso 0.304(5) 1 calc PR B 2
H44D H 0.3996 -0.0187 0.9817 0.098 Uiso 0.304(5) 1 calc PR B 2
C45A C 0.5830(12) -0.0915(11) 0.9426(7) 0.078(2) Uani 0.304(5) 1 d PDU B 2
H45C H 0.5496 -0.1011 0.8859 0.094 Uiso 0.304(5) 1 calc PR B 2
H45D H 0.5727 -0.1774 0.9692 0.094 Uiso 0.304(5) 1 calc PR B 2
C46A C 0.7386(11) -0.0484(10) 0.9503(7) 0.066(2) Uani 0.304(5) 1 d PDU B 2
H46C H 0.7702 -0.0333 1.0069 0.079 Uiso 0.304(5) 1 calc PR B 2
H46D H 0.7983 -0.1179 0.9294 0.079 Uiso 0.304(5) 1 calc PR B 2
C41B C 0.7542(12) 0.1500(16) 0.9256(8) 0.046(3) Uani 0.213(4) 1 d PDU B 3
H41B H 0.7394 0.2364 0.9520 0.055 Uiso 0.213(4) 1 calc PR B 3
C42B C 0.7449(11) 0.0382(13) 0.9846(7) 0.053(2) Uani 0.213(4) 1 d PDU B 3
H42E H 0.8143 0.0506 1.0309 0.064 Uiso 0.213(4) 1 calc PR B 3
H42F H 0.7637 -0.0471 0.9592 0.064 Uiso 0.213(4) 1 calc PR B 3
C43B C 0.5952(12) 0.0417(16) 1.0107(7) 0.062(3) Uani 0.213(4) 1 d PDU B 3
H43E H 0.5828 -0.0312 1.0484 0.075 Uiso 0.213(4) 1 calc PR B 3
H43F H 0.5805 0.1254 1.0388 0.075 Uiso 0.213(4) 1 calc PR B 3
C44B C 0.4872(19) 0.030(2) 0.9417(10) 0.062(3) Uani 0.213(4) 1 d PDU B 3
H44E H 0.3916 0.0346 0.9607 0.074 Uiso 0.213(4) 1 calc PR B 3
H44F H 0.4970 -0.0567 0.9156 0.074 Uiso 0.213(4) 1 calc PR B 3
C45B C 0.5056(11) 0.1380(14) 0.8824(8) 0.053(3) Uani 0.213(4) 1 d PDU B 3
H45E H 0.4899 0.2240 0.9077 0.064 Uiso 0.213(4) 1 calc PR B 3
H45F H 0.4344 0.1280 0.8368 0.064 Uiso 0.213(4) 1 calc PR B 3
C46B C 0.6539(10) 0.1353(12) 0.8524(6) 0.047(2) Uani 0.213(4) 1 d PDU B 3
H46E H 0.6705 0.0511 0.8252 0.057 Uiso 0.213(4) 1 calc PR B 3
H46F H 0.6659 0.2083 0.8148 0.057 Uiso 0.213(4) 1 calc PR B 3
O1W O 0.0610(2) -0.08873(19) 0.88938(12) 0.0550(5) Uani 1 1 d D . .
H1W1 H 0.030(4) -0.161(3) 0.903(2) 0.082 Uiso 1 1 d D . .
H1W2 H 0.112(4) -0.074(4) 0.9317(16) 0.082 Uiso 1 1 d D . .

loop_
_atom_site_aniso_label
_atom_site_aniso_U_11
_atom_site_aniso_U_22
_atom_site_aniso_U_33
_atom_site_aniso_U_23
_atom_site_aniso_U_13
_atom_site_aniso_U_12
C1 0.0476(14) 0.0421(13) 0.0505(13) 0.0037(11) 0.0008(10) 0.0018(10)
C6 0.0484(14) 0.0457(13) 0.0502(13) -0.0006(11) 0.0088(11) -0.0015(11)
O1 0.0478(10) 0.0692(13) 0.0643(11) 0.0077(10) -0.0035(8) -0.0060(9)
O2 0.0722(13) 0.0526(11) 0.0544(10) -0.0009(8) 0.0165(9) -0.0117(10)
C7 0.085(2) 0.0665(19) 0.080(2) -0.0160(17) 0.0406(18) -0.0320(18)
C8 0.121(3) 0.071(2) 0.086(2) -0.0254(18) 0.043(2) -0.036(2)
O3 0.0384(8) 0.0394(9) 0.0639(10) 0.0040(7) 0.0054(7) 0.0013(7)
O4 0.0572(11) 0.0619(12) 0.0677(12) 0.0084(10) 0.0082(9) 0.0178(10)
C10 0.0352(12) 0.0488(14) 0.0614(15) 0.0013(12) -0.0009(11) 0.0021(11)
C11 0.0367(12) 0.0432(12) 0.0586(14) -0.0014(11) -0.0063(10) -0.0020(10)
C12 0.0413(13) 0.0403(13) 0.0641(15) -0.0011(11) -0.0049(11) 0.0032(10)
C13 0.0543(15) 0.0512(15) 0.0597(15) -0.0009(12) 0.0001(12) -0.0017(12)
C14 0.0694(18) 0.0463(14) 0.0616(16) 0.0042(13) -0.0055(13) 0.0033(13)
C15 0.0675(19) 0.0445(15) 0.0729(18) 0.0011(13) -0.0026(14) 0.0134(13)
C16 0.0544(15) 0.0464(14) 0.0639(16) -0.0019(12) -0.0032(12) 0.0083(12)
C2 0.0510(14) 0.0347(11) 0.0542(14) 0.0050(11) -0.0008(11) -0.0009(11)
C17 0.0700(18) 0.0488(15) 0.0531(14) 0.0067(12) -0.0029(12) 0.0091(13)
C18 0.063(3) 0.048(3) 0.044(2) 0.0005(18) 0.006(2) 0.004(2)
C19 0.074(3) 0.056(3) 0.044(2) 0.0033(18) 0.006(2) 0.000(2)
C20 0.075(4) 0.079(3) 0.048(3) -0.005(2) 0.014(2) 0.007(3)
C21 0.117(6) 0.096(5) 0.058(3) -0.012(4) 0.003(4) 0.051(4)
C22 0.077(3) 0.065(3) 0.045(2) -0.002(2) 0.002(2) 0.023(3)
C18A 0.047(4) 0.053(4) 0.058(4) 0.007(3) 0.000(3) 0.015(4)
C19A 0.101(7) 0.084(5) 0.072(5) 0.022(4) 0.024(5) 0.027(5)
C20A 0.109(8) 0.082(5) 0.059(6) 0.003(5) 0.026(5) 0.023(6)
C21A 0.080(6) 0.060(4) 0.067(5) -0.013(4) 0.016(4) 0.002(4)
C22A 0.065(5) 0.061(4) 0.075(4) -0.007(3) 0.018(3) -0.001(3)
C3 0.0532(14) 0.0391(12) 0.0530(13) 0.0058(11) 0.0020(11) 0.0085(11)
C4 0.0510(13) 0.0315(11) 0.0513(13) 0.0057(10) 0.0002(10) -0.0001(10)
C23 0.0536(14) 0.0334(11) 0.0532(13) 0.0033(10) -0.0007(10) 0.0008(11)
O5 0.0527(10) 0.0398(9) 0.0633(11) -0.0087(8) -0.0073(8) 0.0023(7)
O6 0.0792(14) 0.0551(12) 0.0582(11) -0.0041(9) -0.0161(9) 0.0252(10)
C5 0.0540(15) 0.0520(15) 0.0594(15) -0.0074(12) -0.0039(12) 0.0099(12)
N1 0.0503(13) 0.0604(14) 0.0468(11) -0.0054(10) 0.0056(9) 0.0057(10)
C31 0.0412(13) 0.0480(14) 0.0615(15) -0.0043(12) 0.0066(11) 0.0061(11)
C32 0.0426(15) 0.088(2) 0.0619(16) -0.0140(16) 0.0076(12) -0.0030(15)
C33 0.0502(16) 0.088(2) 0.084(2) -0.0167(18) 0.0168(15) -0.0140(16)
C34 0.0563(17) 0.0661(19) 0.0753(19) 0.0032(16) 0.0169(14) -0.0009(14)
C35 0.0631(18) 0.0638(19) 0.0705(18) 0.0149(15) 0.0010(14) -0.0082(14)
C36 0.0593(16) 0.0518(15) 0.0565(15) 0.0055(12) -0.0023(12) -0.0021(13)
C41 0.044(3) 0.044(3) 0.036(3) -0.006(3) 0.008(2) 0.004(2)
C42 0.044(2) 0.032(2) 0.041(3) -0.006(2) 0.010(2) -0.0043(19)
C43 0.044(2) 0.055(3) 0.052(3) -0.006(2) 0.011(2) 0.000(2)
C44 0.042(3) 0.071(4) 0.070(5) 0.003(4) 0.002(3) -0.010(3)
C45 0.058(3) 0.067(4) 0.098(5) -0.034(3) -0.001(3) -0.012(3)
C46 0.056(3) 0.050(3) 0.075(4) -0.022(3) 0.013(3) -0.005(3)
C41A 0.058(4) 0.040(5) 0.053(5) -0.008(4) 0.016(4) -0.016(4)
C42A 0.052(4) 0.056(4) 0.083(6) -0.006(5) 0.011(5) -0.007(3)
C43A 0.055(4) 0.091(5) 0.097(7) -0.006(6) 0.022(6) -0.020(4)
C44A 0.060(5) 0.105(6) 0.080(7) -0.001(5) 0.007(5) -0.039(4)
C45A 0.085(5) 0.071(4) 0.079(6) 0.009(4) 0.008(4) -0.047(4)
C46A 0.076(5) 0.051(4) 0.072(6) 0.005(4) 0.018(5) -0.020(4)
C41B 0.049(5) 0.039(6) 0.049(6) -0.003(5) 0.001(4) 0.006(5)
C42B 0.056(4) 0.049(5) 0.055(5) 0.002(4) 0.009(4) 0.005(5)
C43B 0.063(5) 0.072(7) 0.054(5) 0.001(5) 0.016(4) 0.004(5)
C44B 0.055(5) 0.063(6) 0.067(6) -0.003(5) 0.010(4) -0.006(5)
C45B 0.040(4) 0.057(6) 0.061(6) -0.004(5) 0.002(4) -0.005(5)
C46B 0.042(5) 0.042(5) 0.056(5) -0.003(4) -0.001(4) -0.002(4)
O1W 0.0670(13) 0.0468(10) 0.0523(10) -0.0051(8) 0.0125(9) -0.0060(9)

loop_
_atom_type_symbol
_atom_type_description
_atom_type_scat_dispersion_real
_atom_type_scat_dispersion_imag
_atom_type_scat_source
C C 0.0181 0.0091 'International Tables Vol C Tables 4.2.6.8 and 6.1.1.4'
H H 0.0000 0.0000 'International Tables Vol C Tables 4.2.6.8 and 6.1.1.4'
N N 0.0311 0.0180 'International Tables Vol C Tables 4.2.6.8 and 6.1.1.4'
O O 0.0492 0.0322 'International Tables Vol C Tables 4.2.6.8 and 6.1.1.4'

loop_
_geom_angle_atom_site_label_1
_geom_angle_atom_site_label_2
_geom_angle_atom_site_label_3
_geom_angle
O3 C1 C6 107.8(2)
O3 C1 C5 111.6(2)
C6 C1 C5 115.7(2)
O3 C1 C2 106.65(19)
C6 C1 C2 109.3(2)
C5 C1 C2 105.4(2)
O1 C6 O2 124.7(3)
O1 C6 C1 124.3(2)
O2 C6 C1 110.9(2)
C6 O2 C7 117.0(3)
O2 C7 C8 110.8(3)
O2 C7 H7A 109.5
C8 C7 H7A 109.5
O2 C7 H7B 109.5
C8 C7 H7B 109.5
H7A C7 H7B 108.1
C7 C8 H8A 109.5
C7 C8 H8B 109.5
H8A C8 H8B 109.5
C7 C8 H8C 109.5
H8A C8 H8C 109.5
H8B C8 H8C 109.5
C10 O3 C1 116.4(2)
O4 C10 O3 123.6(2)
O4 C10 C11 124.4(2)
O3 C10 C11 112.0(2)
C16 C11 C12 119.3(3)
C16 C11 C10 117.8(2)
C12 C11 C10 122.9(2)
C13 C12 C11 120.3(2)
C13 C12 H12 119.9
C11 C12 H12 119.9
C12 C13 C14 120.2(3)
C12 C13 H13 119.9
C14 C13 H13 119.9
C15 C14 C13 119.6(3)
C15 C14 H14 120.2
C13 C14 H14 120.2
C16 C15 C14 120.6(3)
C16 C15 H15 119.7
C14 C15 H15 119.7
C15 C16 C11 119.9(3)
C15 C16 H16 120.0
C11 C16 H16 120.0
C3 C2 C17 116.4(2)
C3 C2 C1 102.4(2)
C17 C2 C1 115.3(2)
C3 C2 H2 107.4
C17 C2 H2 107.4
C1 C2 H2 107.4
C18 C17 C2 113.7(3)
C2 C17 C18A 115.5(3)
C18 C17 H17A 108.8
C2 C17 H17A 108.8
C18A C17 H17A 82.5
C18 C17 H17B 108.8
C2 C17 H17B 108.8
C18A C17 H17B 128.2
H17A C17 H17B 107.7
C18 C17 H17C 83.5
C2 C17 H17C 108.4
C18A C17 H17C 108.4
H17A C17 H17C 131.0
C18 C17 H17D 130.2
C2 C17 H17D 108.4
C18A C17 H17D 108.4
H17B C17 H17D 80.4
H17C C17 H17D 107.5
C22 C18 C17 115.3(4)
C22 C18 C19 101.5(4)
C17 C18 C19 112.4(4)
C22 C18 H18 109.1
C17 C18 H18 109.1
C19 C18 H18 109.1
C20 C19 C18 105.9(4)
C20 C19 H19A 110.6
C18 C19 H19A 110.6
C20 C19 H19B 110.6
C18 C19 H19B 110.6
H19A C19 H19B 108.7
C21 C20 C19 106.2(5)
C21 C20 H20A 110.5
C19 C20 H20A 110.5
C21 C20 H20B 110.5
C19 C20 H20B 110.5
H20A C20 H20B 108.7
C20 C21 C22 106.0(5)
C20 C21 H21A 110.5
C22 C21 H21A 110.5
C20 C21 H21B 110.5
C22 C21 H21B 110.5
H21A C21 H21B 108.7
C18 C22 C21 103.8(5)
C18 C22 H22A 111.0
C21 C22 H22A 111.0
C18 C22 H22B 111.0
C21 C22 H22B 111.0
H22A C22 H22B 109.0
C22A C18A C19A 103.9(7)
C22A C18A C17 111.4(7)
C19A C18A C17 115.1(6)
C22A C18A H18A 108.7
C19A C18A H18A 108.7
C17 C18A H18A 108.7
C20A C19A C18A 103.7(7)
C20A C19A H19C 111.0
C18A C19A H19C 111.0
C20A C19A H19D 111.0
C18A C19A H19D 111.0
H19C C19A H19D 109.0
C21A C20A C19A 107.5(9)
C21A C20A H20C 110.2
C19A C20A H20C 110.2
C21A C20A H20D 110.2
C19A C20A H20D 110.2
H20C C20A H20D 108.5
C20A C21A C22A 106.0(8)
C20A C21A H21C 110.5
C22A C21A H21C 110.5
C20A C21A H21D 110.5
C22A C21A H21D 110.5
H21C C21A H21D 108.7
C18A C22A C21A 104.8(7)
C18A C22A H22C 110.8
C21A C22A H22C 110.8
C18A C22A H22D 110.8
C21A C22A H22D 110.8
H22C C22A H22D 108.9
C4 C3 C2 114.0(2)
C4 C3 H3 123.0
C2 C3 H3 123.0
C3 C4 C5 112.0(2)
C3 C4 C23 127.6(2)
C5 C4 C23 120.3(2)
O5 C23 O6 125.0(2)
O5 C23 C4 115.8(2)
O6 C23 C4 119.1(2)
C4 C5 C1 105.4(2)
C4 C5 H5A 110.7
C1 C5 H5A 110.7
C4 C5 H5B 110.7
C1 C5 H5B 110.7
H5A C5 H5B 108.8
C41B N1 C31 113.5(6)
C41B N1 C41 15.8(6)
C31 N1 C41 112.0(4)
C31 N1 C41A 125.5(5)
C41B N1 H1A 123(2)
C31 N1 H1A 108(2)
C41 N1 H1A 111(2)
C41A N1 H1A 92(2)
C41B N1 H1B 92(2)
C31 N1 H1B 114(2)
C41 N1 H1B 106(2)
C41A N1 H1B 109(2)
H1A N1 H1B 105(3)
N1 C31 C36 111.3(2)
N1 C31 C32 109.9(2)
C36 C31 C32 110.8(2)
N1 C31 H31 108.3
C36 C31 H31 108.3
C32 C31 H31 108.3
C33 C32 C31 111.0(3)
C33 C32 H32A 109.4
C31 C32 H32A 109.4
C33 C32 H32B 109.4
C31 C32 H32B 109.4
H32A C32 H32B 108.0
C32 C33 C34 111.5(3)
C32 C33 H33A 109.3
C34 C33 H33A 109.3
C32 C33 H33B 109.3
C34 C33 H33B 109.3
H33A C33 H33B 108.0
C35 C34 C33 111.1(3)
C35 C34 H34A 109.4
C33 C34 H34A 109.4
C35 C34 H34B 109.4
C33 C34 H34B 109.4
H34A C34 H34B 108.0
C34 C35 C36 111.4(3)
C34 C35 H35A 109.4
C36 C35 H35A 109.4
C34 C35 H35B 109.4
C36 C35 H35B 109.4
H35A C35 H35B 108.0
C31 C36 C35 110.9(3)
C31 C36 H36A 109.5
C35 C36 H36A 109.5
C31 C36 H36B 109.5
C35 C36 H36B 109.5
H36A C36 H36B 108.0
C46 C41 C42 112.1(6)
C46 C41 N1 108.0(5)
C42 C41 N1 113.8(5)
C46 C41 H41 107.6
C42 C41 H41 107.6
N1 C41 H41 107.6
C41 C42 C43 111.5(5)
C41 C42 H42A 109.3
C43 C42 H42A 109.3
C41 C42 H42B 109.3
C43 C42 H42B 109.3
H42A C42 H42B 108.0
C44 C43 C42 112.5(5)
C44 C43 H43A 109.1
C42 C43 H43A 109.1
C44 C43 H43B 109.1
C42 C43 H43B 109.1
H43A C43 H43B 107.8
C45 C44 C43 111.5(7)
C45 C44 H44A 109.3
C43 C44 H44A 109.3
C45 C44 H44B 109.3
C43 C44 H44B 109.3
H44A C44 H44B 108.0
C44 C45 C46 112.8(6)
C44 C45 H45A 109.0
C46 C45 H45A 109.0
C44 C45 H45B 109.0
C46 C45 H45B 109.0
H45A C45 H45B 107.8
C41 C46 C45 110.5(5)
C41 C46 H46A 109.6
C45 C46 H46A 109.6
C41 C46 H46B 109.6
C45 C46 H46B 109.6
H46A C46 H46B 108.1
C46A C41A C42A 111.8(9)
C46A C41A N1 115.1(8)
C42A C41A N1 105.2(7)
C46A C41A H41A 108.2
C42A C41A H41A 108.2
N1 C41A H41A 108.2
C41A C42A C43A 110.4(9)
C41A C42A H42C 109.6
C43A C42A H42C 109.6
C41A C42A H42D 109.6
C43A C42A H42D 109.6
H42C C42A H42D 108.1
C42A C43A C44A 109.9(11)
C42A C43A H43C 109.7
C44A C43A H43C 109.7
C42A C43A H43D 109.7
C44A C43A H43D 109.7
H43C C43A H43D 108.2
C45A C44A C43A 107.6(11)
C45A C44A H44C 110.2
C43A C44A H44C 110.2
C45A C44A H44D 110.2
C43A C44A H44D 110.2
H44C C44A H44D 108.5
C44A C45A C46A 108.3(10)
C44A C45A H45C 110.0
C46A C45A H45C 110.0
C44A C45A H45D 110.0
C46A C45A H45D 110.0
H45C C45A H45D 108.4
C41A C46A C45A 108.4(9)
C41A C46A H46C 110.0
C45A C46A H46C 110.0
C41A C46A H46D 110.0
C45A C46A H46D 110.0
H46C C46A H46D 108.4
N1 C41B C46B 111.8(10)
N1 C41B C42B 100.0(9)
C46B C41B C42B 113.3(11)
N1 C41B H41B 110.5
C46B C41B H41B 110.5
C42B C41B H41B 110.5
C41B C42B C43B 106.0(9)
C41B C42B H42E 110.5
C43B C42B H42E 110.5
C41B C42B H42F 110.5
C43B C42B H42F 110.5
H42E C42B H42F 108.7
C44B C43B C42B 111.9(11)
C44B C43B H43E 109.2
C42B C43B H43E 109.2
C44B C43B H43F 109.2
C42B C43B H43F 109.2
H43E C43B H43F 107.9
C43B C44B C45B 110.3(13)
C43B C44B H44E 109.6
C45B C44B H44E 109.6
C43B C44B H44F 109.6
C45B C44B H44F 109.6
H44E C44B H44F 108.1
C44B C45B C46B 111.2(11)
C44B C45B H45E 109.4
C46B C45B H45E 109.4
C44B C45B H45F 109.4
C46B C45B H45F 109.4
H45E C45B H45F 108.0
C41B C46B C45B 105.5(9)
C41B C46B H46E 110.6
C45B C46B H46E 110.6
C41B C46B H46F 110.6
C45B C46B H46F 110.6
H46E C46B H46F 108.8
H1W1 O1W H1W2 97(4)

loop_
_geom_bond_atom_site_label_1
_geom_bond_atom_site_label_2
_geom_bond_distance
C1 O3 1.444(3)
C1 C6 1.518(4)
C1 C5 1.543(4)
C1 C2 1.585(4)
C6 O1 1.202(3)
C6 O2 1.326(3)
O2 C7 1.451(4)
C7 C8 1.498(5)
C7 H7A 0.9900
C7 H7B 0.9900
C8 H8A 0.9800
C8 H8B 0.9800
C8 H8C 0.9800
O3 C10 1.356(3)
O4 C10 1.205(3)
C10 C11 1.480(4)
C11 C16 1.391(4)
C11 C12 1.392(4)
C12 C13 1.378(4)
C12 H12 0.9500
C13 C14 1.386(4)
C13 H13 0.9500
C14 C15 1.381(5)
C14 H14 0.9500
C15 C16 1.379(4)
C15 H15 0.9500
C16 H16 0.9500
C2 C3 1.502(4)
C2 C17 1.525(4)
C2 H2 1.0000
C17 C18 1.503(6)
C17 C18A 1.634(8)
C17 H17A 0.9900
C17 H17B 0.9900
C17 H17C 0.9900
C17 H17D 0.9900
C18 C22 1.500(7)
C18 C19 1.539(6)
C18 H18 1.0000
C19 C20 1.514(8)
C19 H19A 0.9900
C19 H19B 0.9900
C20 C21 1.494(9)
C20 H20A 0.9900
C20 H20B 0.9900
C21 C22 1.530(8)
C21 H21A 0.9900
C21 H21B 0.9900
C22 H22A 0.9900
C22 H22B 0.9900
C18A C22A 1.477(11)
C18A C19A 1.533(11)
C18A H18A 1.0000
C19A C20A 1.512(13)
C19A H19C 0.9900
C19A H19D 0.9900
C20A C21A 1.497(13)
C20A H20C 0.9900
C20A H20D 0.9900
C21A C22A 1.527(12)
C21A H21C 0.9900
C21A H21D 0.9900
C22A H22C 0.9900
C22A H22D 0.9900
C3 C4 1.319(4)
C3 H3 0.9500
C4 C5 1.485(4)
C4 C23 1.498(3)
C23 O5 1.250(3)
C23 O6 1.258(3)
C5 H5A 0.9900
C5 H5B 0.9900
N1 C41B 1.470(12)
N1 C31 1.491(4)
N1 C41 1.532(7)
N1 C41A 1.551(9)
N1 H1A 0.858(19)
N1 H1B 0.888(18)
C31 C36 1.512(4)
C31 C32 1.526(4)
C31 H31 1.0000
C32 C33 1.513(5)
C32 H32A 0.9900
C32 H32B 0.9900
C33 C34 1.517(5)
C33 H33A 0.9900
C33 H33B 0.9900
C34 C35 1.511(4)
C34 H34A 0.9900
C34 H34B 0.9900
C35 C36 1.528(4)
C35 H35A 0.9900
C35 H35B 0.9900
C36 H36A 0.9900
C36 H36B 0.9900
C41 C46 1.505(9)
C41 C42 1.509(8)
C41 H41 1.0000
C42 C43 1.527(7)
C42 H42A 0.9900
C42 H42B 0.9900
C43 C44 1.507(10)
C43 H43A 0.9900
C43 H43B 0.9900
C44 C45 1.504(10)
C44 H44A 0.9900
C44 H44B 0.9900
C45 C46 1.512(8)
C45 H45A 0.9900
C45 H45B 0.9900
C46 H46A 0.9900
C46 H46B 0.9900
C41A C46A 1.504(11)
C41A C42A 1.515(11)
C41A H41A 1.0000
C42A C43A 1.527(11)
C42A H42C 0.9900
C42A H42D 0.9900
C43A C44A 1.546(13)
C43A H43C 0.9900
C43A H43D 0.9900
C44A C45A 1.489(13)
C44A H44C 0.9900
C44A H44D 0.9900
C45A C46A 1.540(11)
C45A H45C 0.9900
C45A H45D 0.9900
C46A H46C 0.9900
C46A H46D 0.9900
C41B C46B 1.508(12)
C41B C42B 1.519(13)
C41B H41B 1.0000
C42B C43B 1.524(12)
C42B H42E 0.9900
C42B H42F 0.9900
C43B C44B 1.497(14)
C43B H43E 0.9900
C43B H43F 0.9900
C44B C45B 1.508(14)
C44B H44E 0.9900
C44B H44F 0.9900
C45B C46B 1.538(12)
C45B H45E 0.9900
C45B H45F 0.9900
C46B H46E 0.9900
C46B H46F 0.9900
O1W H1W1 0.837(19)
O1W H1W2 0.844(19)

loop_
_geom_hbond_atom_site_label_D
_geom_hbond_atom_site_label_H
_geom_hbond_atom_site_label_A
_geom_hbond_distance_DH
_geom_hbond_distance_HA
_geom_hbond_distance_DA
_geom_hbond_angle_DHA
_geom_hbond_site_symmetry_A
N1 H1A O1W 0.858(19) 1.95(2) 2.774(3) 161(3) 1_655
N1 H1B O6 0.888(18) 1.879(19) 2.765(3) 175(3) 1_656
O1W H1W1 O6 0.837(19) 1.89(2) 2.723(3) 172(4) 2_546
O1W H1W2 O5 0.844(19) 1.92(3) 2.705(3) 154(4) 1_556
